data_7205357
loop_
_publ_author_name
'Xiong, Shunshun'
'Wang, Sujing'
'Tang, Xinjun'
'Wang, Zhiyong'

_publ_section_title
;
 Four new metal--organic frameworks constructed from H2DBTDC-O2
 (H2DBTDC-O2 = dibenzothiophene-5,5&#x2032;-dioxide-3,7-dicarboxylic
 acid) ligand with guest-responsive photoluminescence
;
_journal_issue 5
_journal_name_full CrystEngComm
_journal_page_first 1646
_journal_paper_doi 10.1039/c0ce00422g
_journal_volume 13
_journal_year 2011
_chemical_formula_sum 'C38 H20 N2 O12 S2 Zn2'
_chemical_formula_weight 891.42
_chemical_name_systematic
;
?
;
_space_group_IT_number 14
_symmetry_cell_setting monoclinic
_symmetry_space_group_name_Hall '-P 2ybc'
_symmetry_space_group_name_H-M 'P 1 21/c 1'
_atom_sites_solution_hydrogens geom
_atom_sites_solution_primary direct
_atom_sites_solution_secondary difmap
_audit_creation_method SHELXL-97
_cell_angle_alpha 90.00
_cell_angle_beta 101.374(9)
_cell_angle_gamma 90.00
_cell_formula_units_Z 4
_cell_length_a 13.9610(7)
_cell_length_b 22.649(2)
_cell_length_c 19.601(3)
_cell_measurement_temperature 180(2)
_cell_volume 6076.2(11)
_computing_structure_refinement 'SHELXL-97 (Sheldrick, 1997)'
_diffrn_ambient_temperature 180(2)
_diffrn_measured_fraction_theta_full 0.983
_diffrn_measured_fraction_theta_max 0.983
_diffrn_radiation_monochromator graphite
_diffrn_radiation_source 'fine-focus sealed tube'
_diffrn_radiation_type CuK\a
_diffrn_radiation_wavelength 1.54184
_diffrn_reflns_av_R_equivalents 0.1100
_diffrn_reflns_av_sigmaI/netI 0.2011
_diffrn_reflns_limit_h_max 16
_diffrn_reflns_limit_h_min -13
_diffrn_reflns_limit_k_max 25
_diffrn_reflns_limit_k_min -26
_diffrn_reflns_limit_l_max 21
_diffrn_reflns_limit_l_min -22
_diffrn_reflns_number 43382
_diffrn_reflns_theta_full 62.93
_diffrn_reflns_theta_max 62.93
_diffrn_reflns_theta_min 3.02
_exptl_absorpt_coefficient_mu 1.971
_exptl_absorpt_correction_T_max 0.7180
_exptl_absorpt_correction_T_min 0.5711
_exptl_absorpt_correction_type multi-scan
_exptl_crystal_colour colorless
_exptl_crystal_density_diffrn 0.974
_exptl_crystal_density_method 'not measured'
_exptl_crystal_description block
_exptl_crystal_F_000 1800
_exptl_crystal_size_max 0.32
_exptl_crystal_size_mid 0.26
_exptl_crystal_size_min 0.18
_platon_squeeze_details
;
;
_refine_diff_density_max 0.616
_refine_diff_density_min -0.748
_refine_diff_density_rms 0.074
_refine_ls_extinction_method none
_refine_ls_goodness_of_fit_ref 0.979
_refine_ls_hydrogen_treatment constr
_refine_ls_matrix_type full
_refine_ls_number_parameters 505
_refine_ls_number_reflns 9633
_refine_ls_number_restraints 29
_refine_ls_restrained_S_all 0.993
_refine_ls_R_factor_all 0.1325
_refine_ls_R_factor_gt 0.0661
_refine_ls_shift/su_max 0.000
_refine_ls_shift/su_mean 0.000
_refine_ls_structure_factor_coef Fsqd
_refine_ls_weighting_details 'calc w=1/[\s^2^(Fo^2^)+(0.0185P)^2^+0.0000P] where P=(Fo^2^+2Fc^2^)/3'
_refine_ls_weighting_scheme calc
_refine_ls_wR_factor_gt 0.1138
_refine_ls_wR_factor_ref 0.1187
_reflns_number_gt 3245
_reflns_number_total 9633
_reflns_threshold_expression >2sigma(I)
_cod_data_source_file C0CE00422G.TXT
_cod_data_source_block x0445-7
_cod_original_sg_symbol_H-M p21/c
_cod_database_code 7205357

loop_
_symmetry_equiv_pos_as_xyz
'x, y, z'
'-x, y+1/2, -z+1/2'
'-x, -y, -z'
'x, -y-1/2, z-1/2'

loop_
_atom_site_label
_atom_site_type_symbol
_atom_site_fract_x
_atom_site_fract_y
_atom_site_fract_z
_atom_site_U_iso_or_equiv
_atom_site_adp_type
_atom_site_occupancy
_atom_site_symmetry_multiplicity
_atom_site_calc_flag
_atom_site_refinement_flags
_atom_site_disorder_assembly
_atom_site_disorder_group
Zn1 Zn 0.33675(6) 0.00971(5) 0.66495(5) 0.0447(3) Uani 1 1 d . . .
Zn2 Zn 0.12227(6) -0.00913(5) 0.63691(5) 0.0444(3) Uani 1 1 d . . .
S2 S 0.35659(16) 0.23120(10) 0.40362(14) 0.0617(7) Uani 1 1 d . . .
S1 S 0.10620(19) -0.26281(14) 0.39363(17) 0.0981(11) Uani 1 1 d . . .
O6 O 0.3297(3) -0.4593(2) 0.2489(3) 0.0540(15) Uani 1 1 d . . .
O1 O 0.1419(3) -0.0779(2) 0.5744(3) 0.0535(16) Uani 1 1 d . . .
O8 O 0.2882(3) 0.0562(2) 0.5768(3) 0.0564(16) Uani 1 1 d . . .
O5 O 0.1689(4) -0.4393(2) 0.2192(3) 0.0543(16) Uani 1 1 d . . .
O7 O 0.1242(3) 0.0469(2) 0.5586(2) 0.0460(15) Uani 1 1 d . . .
O2 O 0.3058(3) -0.0658(2) 0.6074(3) 0.0652(19) Uani 1 1 d . . .
N1 N -0.0223(4) -0.0083(3) 0.6393(3) 0.0450(17) Uani 1 1 d . . .
O11 O 0.3230(3) 0.4175(2) 0.2206(3) 0.0599(17) Uani 1 1 d . . .
C22 C 0.2003(6) 0.0691(3) 0.5450(4) 0.040(2) Uani 1 1 d . . .
C34 C -0.3214(5) -0.0023(4) 0.6512(4) 0.066(3) Uani 1 1 d . . .
C26 C 0.1714(6) 0.2072(3) 0.3916(4) 0.045(2) Uani 1 1 d . . .
C27 C 0.2634(5) 0.1870(3) 0.4282(4) 0.051(2) Uani 1 1 d . . .
C19 C 0.1755(5) 0.2558(3) 0.3476(4) 0.051(2) Uani 1 1 d . . .
C31 C -0.2171(4) -0.0039(3) 0.6449(4) 0.045(2) Uani 1 1 d . . .
C11 C 0.2651(6) -0.3847(3) 0.3135(4) 0.055(3) Uani 1 1 d . . .
C29 C -0.0560(5) -0.0406(3) 0.6867(4) 0.062(3) Uani 1 1 d . . .
H29 H -0.0131 -0.0651 0.7163 0.075 Uiso 1 1 calc R . .
O12 O 0.1613(4) 0.4374(2) 0.2006(3) 0.0612(17) Uani 1 1 d . . .
C8 C 0.2886(6) -0.2930(4) 0.4091(5) 0.065(3) Uani 1 1 d . . .
C20 C 0.2730(6) 0.2747(3) 0.3477(4) 0.053(2) Uani 1 1 d . . .
C21 C 0.2934(6) 0.3237(4) 0.3068(4) 0.060(3) Uani 1 1 d . . .
H21 H 0.3575 0.3351 0.3071 0.072 Uiso 1 1 calc R . .
O4 O 0.0421(5) -0.2980(3) 0.4314(4) 0.145(3) Uani 1 1 d . . .
C16 C 0.2168(5) 0.3534(3) 0.2672(4) 0.045(2) Uani 1 1 d . . .
C25 C 0.0877(5) 0.1797(3) 0.4073(4) 0.057(3) Uani 1 1 d . . .
H25 H 0.0255 0.1922 0.3860 0.069 Uiso 1 1 calc R . .
C14 C 0.2531(6) -0.4308(3) 0.2578(5) 0.053(2) Uani 1 1 d . . .
C13 C 0.1970(6) -0.3102(4) 0.3721(5) 0.065(3) Uani 1 1 d . . .
C36 C -0.4653(6) -0.0410(4) 0.6791(4) 0.072(2) Uani 1 1 d U . .
H36 H -0.4957 -0.0737 0.6943 0.086 Uiso 1 1 calc R . .
C4 C 0.1909(5) -0.2218(4) 0.4532(5) 0.061(3) Uani 1 1 d . . .
C30 C -0.1543(5) -0.0385(3) 0.6928(4) 0.062(3) Uani 1 1 d . . .
H30 H -0.1767 -0.0593 0.7274 0.074 Uiso 1 1 calc R . .
C24 C 0.1000(5) 0.1319(3) 0.4567(4) 0.052(2) Uani 1 1 d . . .
H24 H 0.0452 0.1125 0.4659 0.062 Uiso 1 1 calc R . .
C1 C 0.2327(5) -0.0931(3) 0.5758(4) 0.040(2) Uani 1 1 d . . .
C10 C 0.3576(6) -0.3709(4) 0.3526(4) 0.077(3) Uani 1 1 d . . .
H10 H 0.4117 -0.3928 0.3467 0.092 Uiso 1 1 calc R . .
C9 C 0.3686(6) -0.3258(4) 0.3990(4) 0.073(3) Uani 1 1 d . . .
H9 H 0.4304 -0.3168 0.4243 0.088 Uiso 1 1 calc R . .
C23 C 0.1922(5) 0.1144(3) 0.4907(4) 0.038(2) Uani 1 1 d . . .
C2 C 0.2491(5) -0.1448(3) 0.5322(4) 0.045(2) Uani 1 1 d . . .
C5 C 0.2880(6) -0.2419(4) 0.4565(5) 0.058(3) Uani 1 1 d . . .
C17 C 0.1193(5) 0.3339(4) 0.2649(4) 0.060(3) Uani 1 1 d . . .
H17 H 0.0682 0.3539 0.2366 0.072 Uiso 1 1 calc R . .
C7 C 0.3431(5) -0.1650(4) 0.5349(4) 0.068(3) Uani 1 1 d . . .
H7 H 0.3949 -0.1450 0.5624 0.082 Uiso 1 1 calc R . .
C3 C 0.1723(5) -0.1748(3) 0.4934(4) 0.056(3) Uani 1 1 d . . .
H3 H 0.1084 -0.1637 0.4940 0.068 Uiso 1 1 calc R . .
C35 C -0.3663(5) -0.0456(4) 0.6755(5) 0.081(3) Uani 1 1 d U . .
H35 H -0.3322 -0.0800 0.6907 0.097 Uiso 1 1 calc R . .
N2 N -0.5180(4) 0.0073(3) 0.6619(3) 0.0577(18) Uani 1 1 d U . .
C18 C 0.0985(6) 0.2872(4) 0.3027(5) 0.074(3) Uani 1 1 d . . .
H18 H 0.0339 0.2754 0.2996 0.089 Uiso 1 1 calc R . .
C12 C 0.1853(6) -0.3526(4) 0.3232(4) 0.067(3) Uani 1 1 d . . .
H12 H 0.1239 -0.3601 0.2963 0.080 Uiso 1 1 calc R . .
C6 C 0.3622(6) -0.2136(4) 0.4979(4) 0.086(4) Uani 1 1 d . . .
H6 H 0.4261 -0.2269 0.5014 0.103 Uiso 1 1 calc R . .
C15 C 0.2359(6) 0.4057(3) 0.2261(4) 0.051(2) Uani 1 1 d . . .
C28 C 0.2740(5) 0.1422(3) 0.4758(4) 0.047(2) Uani 1 1 d . . .
H28 H 0.3361 0.1303 0.4981 0.057 Uiso 1 1 calc R . .
C33 C -0.0857(5) 0.0235(3) 0.5942(4) 0.050(2) Uani 1 1 d . . .
H33 H -0.0626 0.0443 0.5598 0.060 Uiso 1 1 calc R . .
C38 C -0.3722(6) 0.0498(4) 0.6351(5) 0.090(3) Uani 1 1 d U . .
H38 H -0.3413 0.0827 0.6211 0.108 Uiso 1 1 calc R . .
C37 C -0.4707(7) 0.0524(4) 0.6401(5) 0.092(3) Uani 1 1 d U . .
H37 H -0.5048 0.0873 0.6275 0.110 Uiso 1 1 calc R . .
C32 C -0.1843(5) 0.0273(3) 0.5961(4) 0.064(3) Uani 1 1 d . . .
H32 H -0.2263 0.0506 0.5645 0.077 Uiso 1 1 calc R . .
O9 O 0.4156(4) 0.1975(2) 0.3672(3) 0.0748(19) Uani 1 1 d . . .
O10 O 0.4021(4) 0.2660(2) 0.4637(3) 0.0762(19) Uani 1 1 d . . .
O3 O 0.0640(5) -0.2268(3) 0.3336(4) 0.145(3) Uani 1 1 d . . .

loop_
_atom_site_aniso_label
_atom_site_aniso_U_11
_atom_site_aniso_U_22
_atom_site_aniso_U_33
_atom_site_aniso_U_23
_atom_site_aniso_U_13
_atom_site_aniso_U_12
Zn1 0.0221(5) 0.0494(7) 0.0607(8) -0.0022(6) 0.0035(5) 0.0003(5)
Zn2 0.0219(6) 0.0504(7) 0.0584(8) 0.0013(6) 0.0019(5) -0.0003(5)
S2 0.0407(14) 0.0632(16) 0.080(2) 0.0241(15) 0.0097(14) 0.0013(12)
S1 0.0531(17) 0.112(3) 0.118(3) -0.072(2) -0.0116(18) 0.0208(17)
O6 0.044(3) 0.046(3) 0.072(4) -0.004(3) 0.011(3) 0.003(3)
O1 0.027(3) 0.065(4) 0.065(4) -0.010(3) 0.001(3) 0.000(3)
O8 0.024(3) 0.076(4) 0.067(4) 0.024(3) 0.005(3) 0.006(3)
O5 0.031(3) 0.064(4) 0.063(4) -0.005(3) 0.000(3) 0.007(3)
O7 0.023(3) 0.058(4) 0.057(4) 0.010(3) 0.006(3) -0.005(3)
O2 0.026(3) 0.076(4) 0.089(5) -0.038(4) -0.001(3) -0.001(3)
N1 0.024(3) 0.051(4) 0.052(4) 0.003(4) -0.012(3) 0.005(3)
O11 0.033(3) 0.077(4) 0.071(5) 0.022(3) 0.012(3) -0.004(3)
C22 0.051(6) 0.037(5) 0.036(6) 0.001(4) 0.016(5) -0.003(4)
C34 0.032(5) 0.049(6) 0.121(8) 0.038(6) 0.022(5) 0.008(5)
C26 0.043(5) 0.037(5) 0.055(7) 0.019(5) 0.011(5) -0.005(4)
C27 0.030(5) 0.052(6) 0.068(7) -0.004(5) 0.007(5) -0.005(4)
C19 0.037(5) 0.057(6) 0.050(6) 0.018(5) -0.010(5) -0.014(5)
C31 0.020(4) 0.054(6) 0.061(6) -0.007(5) 0.008(4) -0.002(4)
C11 0.052(6) 0.046(6) 0.068(7) -0.037(5) 0.011(5) 0.012(5)
C29 0.012(4) 0.084(7) 0.089(7) 0.055(5) 0.004(4) 0.011(4)
O12 0.036(3) 0.063(4) 0.080(5) 0.024(3) 0.000(3) -0.002(3)
C8 0.044(6) 0.071(7) 0.080(8) -0.030(6) 0.013(6) 0.009(5)
C20 0.052(6) 0.047(6) 0.051(6) 0.010(5) -0.012(5) -0.002(5)
C21 0.041(6) 0.064(7) 0.074(8) 0.003(6) 0.010(5) -0.011(5)
O4 0.072(5) 0.171(8) 0.204(9) -0.090(6) 0.054(6) -0.053(5)
C16 0.026(5) 0.046(5) 0.056(7) 0.021(5) -0.004(4) 0.002(4)
C25 0.025(5) 0.070(6) 0.073(7) 0.001(5) 0.002(5) -0.005(4)
C14 0.045(6) 0.048(6) 0.068(7) 0.000(5) 0.013(5) 0.019(5)
C13 0.048(6) 0.063(7) 0.082(8) -0.048(6) 0.011(5) -0.002(5)
C36 0.050(3) 0.076(4) 0.094(5) 0.024(4) 0.025(4) 0.002(3)
C4 0.031(5) 0.071(7) 0.072(7) -0.028(6) -0.010(5) 0.005(5)
C30 0.020(4) 0.090(7) 0.071(7) 0.042(5) 0.000(4) 0.010(4)
C24 0.043(5) 0.051(6) 0.062(7) 0.027(5) 0.010(5) 0.000(4)
C1 0.030(5) 0.040(5) 0.044(6) 0.005(4) -0.002(4) 0.008(4)
C10 0.047(6) 0.084(7) 0.091(8) -0.055(6) -0.007(6) 0.017(5)
C9 0.048(6) 0.081(7) 0.084(8) -0.069(6) -0.004(5) 0.012(5)
C23 0.020(4) 0.046(5) 0.050(6) 0.004(4) 0.006(4) -0.003(4)
C2 0.032(5) 0.053(6) 0.046(6) -0.015(5) -0.003(4) -0.005(4)
C5 0.036(5) 0.065(7) 0.072(7) -0.017(6) 0.002(5) 0.002(5)
C17 0.027(5) 0.062(6) 0.083(8) 0.024(6) -0.005(5) -0.001(4)
C7 0.035(5) 0.067(7) 0.094(8) -0.046(6) -0.012(5) -0.002(5)
C3 0.026(5) 0.071(6) 0.064(7) -0.032(5) -0.011(5) 0.013(5)
C35 0.036(4) 0.088(7) 0.122(9) 0.040(6) 0.026(5) 0.022(5)
N2 0.032(3) 0.056(3) 0.081(4) 0.012(3) 0.003(3) 0.006(3)
C18 0.036(5) 0.068(7) 0.106(9) 0.036(6) -0.017(5) -0.013(5)
C12 0.054(6) 0.058(6) 0.082(8) -0.018(6) -0.003(6) 0.001(5)
C6 0.054(7) 0.106(9) 0.080(8) -0.050(7) -0.029(6) 0.006(6)
C15 0.052(6) 0.049(6) 0.050(7) 0.022(5) 0.006(5) 0.000(5)
C28 0.043(5) 0.055(6) 0.041(6) 0.020(5) 0.001(5) 0.009(4)
C33 0.031(4) 0.076(6) 0.046(6) 0.004(5) 0.013(4) 0.005(4)
C38 0.067(5) 0.092(5) 0.115(5) 0.017(4) 0.024(4) -0.003(4)
C37 0.076(5) 0.087(4) 0.116(5) 0.032(4) 0.029(4) 0.000(4)
C32 0.021(4) 0.084(7) 0.085(7) 0.034(5) 0.006(4) 0.001(4)
O9 0.047(4) 0.076(4) 0.107(5) 0.029(4) 0.028(4) 0.007(3)
O10 0.052(4) 0.097(5) 0.069(5) 0.008(4) -0.016(3) -0.023(3)
O3 0.104(6) 0.148(7) 0.157(8) -0.072(6) -0.039(6) 0.061(5)

loop_
_atom_type_symbol
_atom_type_description
_atom_type_scat_dispersion_real
_atom_type_scat_dispersion_imag
_atom_type_scat_source
C C 0.0181 0.0091 'International Tables Vol C Tables 4.2.6.8 and 6.1.1.4'
H H 0.0000 0.0000 'International Tables Vol C Tables 4.2.6.8 and 6.1.1.4'
N N 0.0311 0.0180 'International Tables Vol C Tables 4.2.6.8 and 6.1.1.4'
O O 0.0492 0.0322 'International Tables Vol C Tables 4.2.6.8 and 6.1.1.4'
S S 0.3331 0.5567 'International Tables Vol C Tables 4.2.6.8 and 6.1.1.4'
Zn Zn -1.5491 0.6778 'International Tables Vol C Tables 4.2.6.8 and 6.1.1.4'

loop_
_geom_angle_atom_site_label_1
_geom_angle_atom_site_label_2
_geom_angle_atom_site_label_3
_geom_angle
_geom_angle_site_symmetry_1
_geom_angle_site_symmetry_3
_geom_angle_publ_flag
O11 Zn1 O8 89.1(2) 4_566 . ?
O11 Zn1 O6 89.8(2) 4_566 4_556 ?
O8 Zn1 O6 158.1(2) . 4_556 ?
O11 Zn1 O2 162.4(2) 4_566 . ?
O8 Zn1 O2 88.0(2) . . ?
O6 Zn1 O2 86.4(2) 4_556 . ?
O11 Zn1 N2 103.9(2) 4_566 1_655 ?
O8 Zn1 N2 99.0(2) . 1_655 ?
O6 Zn1 N2 102.5(2) 4_556 1_655 ?
O2 Zn1 N2 93.7(2) . 1_655 ?
O11 Zn1 Zn2 91.00(14) 4_566 . ?
O8 Zn1 Zn2 76.16(13) . . ?
O6 Zn1 Zn2 81.96(14) 4_556 . ?
O2 Zn1 Zn2 71.48(14) . . ?
N2 Zn1 Zn2 164.39(18) 1_655 . ?
O5 Zn2 O7 160.5(2) 4_556 . ?
O5 Zn2 N1 98.9(2) 4_556 . ?
O7 Zn2 N1 100.1(2) . . ?
O5 Zn2 O1 88.7(2) 4_556 . ?
O7 Zn2 O1 90.0(2) . . ?
N1 Zn2 O1 105.9(2) . . ?
O5 Zn2 O12 88.1(2) 4_556 4_566 ?
O7 Zn2 O12 85.6(2) . 4_566 ?
N1 Zn2 O12 97.1(2) . 4_566 ?
O1 Zn2 O12 156.9(2) . 4_566 ?
O5 Zn2 Zn1 77.19(14) 4_556 . ?
O7 Zn2 Zn1 83.37(13) . . ?
N1 Zn2 Zn1 165.23(17) . . ?
O1 Zn2 Zn1 88.33(13) . . ?
O12 Zn2 Zn1 68.70(14) 4_566 . ?
O9 S2 O10 119.6(3) . . ?
O9 S2 C20 111.9(4) . . ?
O10 S2 C20 109.6(4) . . ?
O9 S2 C27 111.3(4) . . ?
O10 S2 C27 108.1(4) . . ?
C20 S2 C27 93.1(4) . . ?
O3 S1 O4 120.7(5) . . ?
O3 S1 C4 110.7(5) . . ?
O4 S1 C4 110.0(5) . . ?
O3 S1 C13 109.9(5) . . ?
O4 S1 C13 108.7(5) . . ?
C4 S1 C13 93.4(4) . . ?
C14 O6 Zn1 124.6(5) . 4 ?
C1 O1 Zn2 115.8(5) . . ?
C22 O8 Zn1 130.8(5) . . ?
C14 O5 Zn2 132.8(5) . 4 ?
C22 O7 Zn2 124.1(5) . . ?
C1 O2 Zn1 138.6(5) . . ?
C33 N1 C29 118.6(6) . . ?
C33 N1 Zn2 121.6(5) . . ?
C29 N1 Zn2 119.8(4) . . ?
C15 O11 Zn1 114.5(5) . 4_565 ?
O7 C22 O8 124.8(7) . . ?
O7 C22 C23 119.3(7) . . ?
O8 C22 C23 115.8(7) . . ?
C35 C34 C38 117.6(8) . . ?
C35 C34 C31 124.2(7) . . ?
C38 C34 C31 118.0(7) . . ?
C25 C26 C27 117.0(7) . . ?
C25 C26 C19 127.9(7) . . ?
C27 C26 C19 114.8(7) . . ?
C28 C27 C26 123.3(7) . . ?
C28 C27 S2 128.0(6) . . ?
C26 C27 S2 108.6(6) . . ?
C20 C19 C26 112.8(7) . . ?
C20 C19 C18 116.9(7) . . ?
C26 C19 C18 130.3(7) . . ?
C32 C31 C30 121.3(6) . . ?
C32 C31 C34 121.6(6) . . ?
C30 C31 C34 117.0(6) . . ?
C12 C11 C10 119.3(7) . . ?
C12 C11 C14 119.6(8) . . ?
C10 C11 C14 120.9(7) . . ?
N1 C29 C30 121.6(7) . . ?
C15 O12 Zn2 141.0(5) . 4_565 ?
C9 C8 C13 117.2(8) . . ?
C9 C8 C5 127.7(8) . . ?
C13 C8 C5 115.2(7) . . ?
C19 C20 C21 121.8(7) . . ?
C19 C20 S2 110.6(6) . . ?
C21 C20 S2 127.6(7) . . ?
C16 C21 C20 118.7(7) . . ?
C21 C16 C17 120.1(7) . . ?
C21 C16 C15 119.7(7) . . ?
C17 C16 C15 120.2(7) . . ?
C26 C25 C24 119.0(7) . . ?
O5 C14 O6 122.4(8) . . ?
O5 C14 C11 119.5(7) . . ?
O6 C14 C11 118.1(7) . . ?
C12 C13 C8 122.7(8) . . ?
C12 C13 S1 127.6(7) . . ?
C8 C13 S1 109.4(6) . . ?
N2 C36 C35 123.5(8) . . ?
C3 C4 C5 120.5(7) . . ?
C3 C4 S1 127.6(6) . . ?
C5 C4 S1 111.9(7) . . ?
C31 C30 C29 117.3(7) . . ?
C23 C24 C25 121.0(7) . . ?
O2 C1 O1 125.0(7) . . ?
O2 C1 C2 118.0(7) . . ?
O1 C1 C2 116.9(7) . . ?
C9 C10 C11 120.4(7) . . ?
C10 C9 C8 120.8(8) . . ?
C28 C23 C24 119.7(7) . . ?
C28 C23 C22 121.6(7) . . ?
C24 C23 C22 118.7(7) . . ?
C3 C2 C7 119.5(7) . . ?
C3 C2 C1 121.1(7) . . ?
C7 C2 C1 119.2(7) . . ?
C6 C5 C4 119.3(8) . . ?
C6 C5 C8 130.5(8) . . ?
C4 C5 C8 110.2(7) . . ?
C18 C17 C16 122.1(7) . . ?
C6 C7 C2 121.8(7) . . ?
C2 C3 C4 119.1(7) . . ?
C34 C35 C36 120.9(8) . . ?
C37 N2 C36 115.4(7) . . ?
C37 N2 Zn1 123.2(6) . 1_455 ?
C36 N2 Zn1 121.3(5) . 1_455 ?
C17 C18 C19 120.4(8) . . ?
C13 C12 C11 119.3(8) . . ?
C5 C6 C7 119.6(8) . . ?
O11 C15 O12 124.5(7) . . ?
O11 C15 C16 119.4(7) . . ?
O12 C15 C16 116.1(7) . . ?
C27 C28 C23 120.0(7) . . ?
N1 C33 C32 123.2(7) . . ?
C34 C38 C37 119.2(9) . . ?
N2 C37 C38 123.2(9) . . ?
C31 C32 C33 117.9(7) . . ?

loop_
_geom_bond_atom_site_label_1
_geom_bond_atom_site_label_2
_geom_bond_distance
_geom_bond_site_symmetry_2
_geom_bond_publ_flag
Zn1 O11 2.007(5) 4_566 ?
Zn1 O8 2.023(5) . ?
Zn1 O6 2.021(5) 4_556 ?
Zn1 O2 2.047(5) . ?
Zn1 N2 2.040(5) 1_655 ?
Zn1 Zn2 2.9667(11) . ?
Zn2 O5 1.995(5) 4_556 ?
Zn2 O7 1.996(5) . ?
Zn2 N1 2.029(5) . ?
Zn2 O1 2.032(5) . ?
Zn2 O12 2.055(5) 4_566 ?
S2 O9 1.414(5) . ?
S2 O10 1.454(5) . ?
S2 C20 1.740(8) . ?
S2 C27 1.782(8) . ?
S1 O3 1.457(8) . ?
S1 O4 1.498(7) . ?
S1 C4 1.755(8) . ?
S1 C13 1.774(8) . ?
O6 C14 1.289(8) . ?
O6 Zn1 2.021(5) 4 ?
O1 C1 1.310(7) . ?
O8 C22 1.296(8) . ?
O5 C14 1.281(8) . ?
O5 Zn2 1.995(5) 4 ?
O7 C22 1.250(8) . ?
O2 C1 1.249(7) . ?
N1 C33 1.331(7) . ?
N1 C29 1.339(8) . ?
O11 C15 1.270(8) . ?
O11 Zn1 2.007(5) 4_565 ?
C22 C23 1.466(9) . ?
C34 C35 1.303(9) . ?
C34 C38 1.381(10) . ?
C34 C31 1.486(8) . ?
C26 C25 1.410(9) . ?
C26 C27 1.419(9) . ?
C26 C19 1.407(9) . ?
C27 C28 1.366(9) . ?
C19 C20 1.427(10) . ?
C19 C18 1.435(9) . ?
C31 C32 1.341(9) . ?
C31 C30 1.391(8) . ?
C11 C12 1.375(9) . ?
C11 C10 1.401(9) . ?
C11 C14 1.496(10) . ?
C29 C30 1.402(9) . ?
O12 C15 1.282(8) . ?
O12 Zn2 2.055(5) 4_565 ?
C8 C9 1.388(10) . ?
C8 C13 1.395(10) . ?
C8 C5 1.484(10) . ?
C20 C21 1.429(10) . ?
C21 C16 1.370(9) . ?
C16 C17 1.423(9) . ?
C16 C15 1.486(9) . ?
C25 C24 1.441(9) . ?
C13 C12 1.343(9) . ?
C36 N2 1.326(8) . ?
C36 C35 1.401(9) . ?
C4 C3 1.378(9) . ?
C4 C5 1.420(10) . ?
C24 C23 1.387(8) . ?
C1 C2 1.494(9) . ?
C10 C9 1.355(9) . ?
C23 C28 1.384(9) . ?
C2 C3 1.366(9) . ?
C2 C7 1.381(9) . ?
C5 C6 1.346(9) . ?
C17 C18 1.356(9) . ?
C7 C6 1.374(9) . ?
N2 C37 1.331(9) . ?
N2 Zn1 2.040(5) 1_455 ?
C33 C32 1.387(8) . ?
C38 C37 1.400(10) . ?

loop_
_platon_squeeze_void_nr
_platon_squeeze_void_average_x
_platon_squeeze_void_average_y
_platon_squeeze_void_average_z
_platon_squeeze_void_volume
_platon_squeeze_void_count_electrons
_platon_squeeze_void_content
1 -0.016 -0.004 -0.009 3036 215 ' '
2 0.500 0.500 0.000 45 2 ' '
3 0.500 0.000 0.500 45 2 ' '
